data_7035250
loop_
_publ_author_name
'Bag, Partha Pratim'
'Wang, Xu-Sheng'
'Cao, Rong'

_publ_section_title
;
 Microwave-assisted large scale synthesis of lanthanide metal-organic
 frameworks (Ln-MOFs), having a preferred conformation and
 photoluminescence properties.
;
_journal_issue 26
_journal_name_full 'Dalton transactions (Cambridge, England : 2003)'
_journal_page_first 11954
_journal_page_last 11962
_journal_paper_doi 10.1039/c5dt01598g
_journal_volume 44
_journal_year 2015
_chemical_formula_sum 'C30 H27 Cl Eu N5 O14'
_chemical_formula_weight 868.98
_chemical_name_systematic
; 
 ? 
;
_space_group_IT_number 2
_symmetry_cell_setting triclinic
_symmetry_space_group_name_Hall '-P 1'
_symmetry_space_group_name_H-M 'P -1'
_atom_sites_solution_hydrogens geom
_atom_sites_solution_primary direct
_atom_sites_solution_secondary difmap
_audit_creation_method SHELXL-97
_audit_update_record
;
2015-03-10 deposited with the CCDC.
2015-05-26 downloaded from the CCDC.
;
_cell_angle_alpha 106.096(2)
_cell_angle_beta 98.452(2)
_cell_angle_gamma 100.275(2)
_cell_formula_units_Z 2
_cell_length_a 9.4977(3)
_cell_length_b 12.6270(4)
_cell_length_c 18.7072(4)
_cell_measurement_reflns_used 10191
_cell_measurement_temperature 100(2)
_cell_measurement_theta_max 73.5240
_cell_measurement_theta_min 3.7150
_cell_volume 2074.70(11)
_computing_cell_refinement 'CrysAlisPro, Agilent Technologies, Version 1.171.37.33'
_computing_data_collection 'CrysAlisPro, Agilent Technologies, Version 1.171.37.33'
_computing_data_reduction 'CrysAlisPro, Agilent Technologies, Version 1.171.37.33'
_computing_structure_refinement 'SHELXL-97 (Sheldrick, 2008)'
_computing_structure_solution 'SHELXS-97 (Sheldrick, 2008)'
_diffrn_ambient_temperature 100(2)
_diffrn_measured_fraction_theta_full 0.986
_diffrn_measured_fraction_theta_max 0.986
_diffrn_measurement_device_type 'SuperNova, Dual, Cu at zero, Atlas'
_diffrn_measurement_method '\w scans'
_diffrn_radiation_monochromator graphite
_diffrn_radiation_source 'fine-focus sealed tube'
_diffrn_radiation_type CuK\a
_diffrn_radiation_wavelength 1.54184
_diffrn_reflns_av_R_equivalents 0.0662
_diffrn_reflns_av_sigmaI/netI 0.0632
_diffrn_reflns_limit_h_max 11
_diffrn_reflns_limit_h_min -11
_diffrn_reflns_limit_k_max 15
_diffrn_reflns_limit_k_min -15
_diffrn_reflns_limit_l_max 22
_diffrn_reflns_limit_l_min -15
_diffrn_reflns_number 15562
_diffrn_reflns_theta_full 73.91
_diffrn_reflns_theta_max 73.91
_diffrn_reflns_theta_min 3.74
_exptl_absorpt_coefficient_mu 11.961
_exptl_absorpt_correction_T_max 0.697
_exptl_absorpt_correction_T_min 0.361
_exptl_absorpt_correction_type multi-scan
_exptl_absorpt_process_details 'CrysAlisPro, Agilent Technologies, Version 1.171.37.33'
_exptl_crystal_colour colourless
_exptl_crystal_density_diffrn 1.391
_exptl_crystal_density_method 'not measured'
_exptl_crystal_description block
_exptl_crystal_F_000 868
_exptl_crystal_size_max 0.0810
_exptl_crystal_size_mid 0.0594
_exptl_crystal_size_min 0.0302
_platon_squeeze_details
;
;
_refine_diff_density_max 3.875
_refine_diff_density_min -4.665
_refine_diff_density_rms 0.248
_refine_ls_extinction_method none
_refine_ls_goodness_of_fit_ref 1.029
_refine_ls_hydrogen_treatment mixed
_refine_ls_matrix_type full
_refine_ls_number_parameters 423
_refine_ls_number_reflns 8035
_refine_ls_number_restraints 0
_refine_ls_restrained_S_all 1.029
_refine_ls_R_factor_all 0.0864
_refine_ls_R_factor_gt 0.0847
_refine_ls_shift/su_max 0.001
_refine_ls_shift/su_mean 0.000
_refine_ls_structure_factor_coef Fsqd
_refine_ls_weighting_details 'calc w=1/[\s^2^(Fo^2^)+(0.1957P)^2^+0.6267P] where P=(Fo^2^+2Fc^2^)/3'
_refine_ls_weighting_scheme calc
_refine_ls_wR_factor_gt 0.2217
_refine_ls_wR_factor_ref 0.2270
_reflns_number_gt 7542
_reflns_number_total 8035
_reflns_threshold_expression >2sigma(I)
_cod_data_source_file c5dt01598g2.cif
_cod_data_source_block eu_final
_cod_depositor_comments 'Adding full bibliography for 7035246--7035254.cif.'
_cod_original_cell_volume 2074.70(10)
_cod_database_code 7035250

loop_
_symmetry_equiv_pos_as_xyz
'x, y, z'
'-x, -y, -z'

loop_
_atom_site_label
_atom_site_type_symbol
_atom_site_fract_x
_atom_site_fract_y
_atom_site_fract_z
_atom_site_U_iso_or_equiv
_atom_site_adp_type
_atom_site_occupancy
_atom_site_symmetry_multiplicity
_atom_site_calc_flag
_atom_site_refinement_flags
Eu1 Eu 0.23517(3) 0.01618(2) 0.003045(15) 0.01193(17) Uani 1 1 d .
O1 O 0.4505(5) 0.0286(4) 0.0857(2) 0.0238(9) Uani 1 1 d .
N2 N 1.0053(7) 0.1521(5) 0.6826(4) 0.0290(12) Uani 1 1 d .
N3 N 0.9564(7) 0.6082(4) 0.6732(3) 0.0239(12) Uani 1 1 d .
O2 O 0.6825(5) 0.0212(5) 0.1155(3) 0.0287(11) Uani 1 1 d .
O6 O 0.7765(5) 0.8287(4) 0.8891(3) 0.0269(10) Uani 1 1 d .
O5 O 1.0183(5) 0.8912(4) 0.9251(3) 0.0245(9) Uani 1 1 d .
O4 O 0.8628(5) 0.0672(4) 0.9075(3) 0.0272(10) Uani 1 1 d .
O3 O 1.1079(5) 0.1214(4) 0.9409(3) 0.0273(10) Uani 1 1 d .
C10 C 0.9198(7) 0.2324(5) 0.5784(3) 0.0202(12) Uani 1 1 d .
C30 C 0.9038(7) 0.8281(6) 0.8806(4) 0.0229(13) Uani 1 1 d .
O7 O 0.4152(6) 0.1907(5) 0.0089(3) 0.0369(12) Uani 1 1 d .
C2 C 0.5630(7) 0.0792(7) 0.2156(4) 0.0276(7) Uani 1 1 d .
O11 O 0.4032(7) -0.3668(6) -0.2879(4) 0.0440(15) Uani 1 1 d .
N1 N 0.5659(7) 0.1651(6) 0.3671(3) 0.0281(13) Uani 1 1 d .
C12 C 0.9028(8) 0.4184(6) 0.5735(4) 0.0229(13) Uani 1 1 d .
C8 C 0.7066(7) 0.2556(7) 0.5028(4) 0.0276(7) Uani 1 1 d .
C3 C 0.4364(7) 0.1006(6) 0.2399(3) 0.0224(13) Uani 1 1 d .
H3 H 0.3485 0.0881 0.2040 0.027 Uiso 1 1 calc R
C13 C 0.7685(8) 0.3718(6) 0.5229(4) 0.0273(14) Uani 1 1 d .
C11 C 0.9787(6) 0.3476(5) 0.6026(3) 0.0158(11) Uani 1 1 d .
O8 O 0.2830(6) -0.1729(5) -0.0256(3) 0.0404(13) Uani 1 1 d .
C6 C 0.6888(7) 0.0984(6) 0.2696(4) 0.0228(12) Uani 1 1 d .
H6 H 0.7764 0.0835 0.2545 0.027 Uiso 1 1 calc R
C1 C 0.5648(6) 0.0386(5) 0.1316(3) 0.0172(11) Uani 1 1 d .
C5 C 0.6854(7) 0.1398(6) 0.3463(4) 0.0264(14) Uani 1 1 d .
H5 H 0.7700 0.1500 0.3839 0.032 Uiso 1 1 calc R
C26 C 1.0615(8) 0.7394(6) 0.7966(4) 0.0281(14) Uani 1 1 d .
H26 H 1.1455 0.7821 0.8347 0.034 Uiso 1 1 calc R
C27 C 0.9218(8) 0.7436(6) 0.8081(4) 0.0280(14) Uani 1 1 d .
C22 C 0.8787(7) 0.1465(6) 0.7051(4) 0.0244(13) Uani 1 1 d .
H22 H 0.7948 0.1518 0.6729 0.029 Uiso 1 1 calc R
C4 C 0.4401(8) 0.1403(7) 0.3168(4) 0.0281(15) Uani 1 1 d .
H4 H 0.3527 0.1502 0.3341 0.034 Uiso 1 1 calc R
C21 C 0.8681(7) 0.1328(6) 0.7761(4) 0.0240(13) Uani 1 1 d .
H21 H 0.7787 0.1306 0.7933 0.029 Uiso 1 1 calc R
C28 C 0.8020(8) 0.6775(6) 0.7542(4) 0.0314(15) Uani 1 1 d .
H28 H 0.7064 0.6782 0.7634 0.038 Uiso 1 1 calc R
C19 C 1.1220(8) 0.1314(7) 0.7950(5) 0.0318(16) Uani 1 1 d .
H19 H 1.2093 0.1291 0.8261 0.038 Uiso 1 1 calc R
C20 C 0.9940(7) 0.1225(6) 0.8209(4) 0.0262(14) Uani 1 1 d .
C9 C 0.7834(8) 0.1836(6) 0.5293(4) 0.0272(14) Uani 1 1 d .
C16 C 1.1221(7) 0.4001(6) 0.6579(4) 0.0276(7) Uani 1 1 d .
H16A H 1.1614 0.3409 0.6729 0.041 Uiso 1 1 calc R
H16B H 1.1074 0.4552 0.7031 0.041 Uiso 1 1 calc R
H16C H 1.1913 0.4386 0.6340 0.041 Uiso 1 1 calc R
C17 C 1.0083(8) 0.1552(5) 0.6021(4) 0.0249(13) Uani 1 1 d .
H17A H 1.1110 0.1806 0.5984 0.030 Uiso 1 1 calc R
H17B H 0.9700 0.0775 0.5663 0.030 Uiso 1 1 calc R
O9 O 0.3886(13) -0.3078(12) -0.1695(6) 0.099(2) Uani 1 1 d .
N4 N 0.4242(10) -0.3718(8) -0.2240(6) 0.056(2) Uani 1 1 d .
C25 C 1.0739(8) 0.6695(6) 0.7263(4) 0.0296(15) Uani 1 1 d .
H25 H 1.1684 0.6658 0.7163 0.036 Uiso 1 1 calc R
C24 C 0.9745(9) 0.5434(6) 0.5970(4) 0.0305(15) Uani 1 1 d .
H24A H 1.0803 0.5522 0.5972 0.037 Uiso 1 1 calc R
H24B H 0.9322 0.5760 0.5588 0.037 Uiso 1 1 calc R
C29 C 0.8214(9) 0.6109(6) 0.6873(5) 0.0330(16) Uani 1 1 d .
H29 H 0.7382 0.5652 0.6496 0.040 Uiso 1 1 calc R
Cl1 Cl 0.5209(14) -0.5678(13) -0.3631(7) 0.247(5) Uiso 1 1 d .
C18 C 1.1250(8) 0.1437(7) 0.7236(5) 0.0327(16) Uani 1 1 d .
H18 H 1.2127 0.1461 0.7047 0.039 Uiso 1 1 calc R
C23 C 0.9870(7) 0.1023(6) 0.8961(4) 0.0249(13) Uani 1 1 d .
C14 C 0.6824(11) 0.4472(9) 0.4898(5) 0.047(2) Uani 1 1 d .
H14A H 0.6131 0.4703 0.5216 0.070 Uiso 1 1 calc R
H14B H 0.6289 0.4041 0.4379 0.070 Uiso 1 1 calc R
H14C H 0.7510 0.5145 0.4890 0.070 Uiso 1 1 calc R
C7 C 0.5567(7) 0.2051(7) 0.4510(4) 0.0276(7) Uani 1 1 d .
H7A H 0.4972 0.2626 0.4587 0.033 Uiso 1 1 calc R
H7B H 0.5070 0.1402 0.4650 0.033 Uiso 1 1 calc R
C15 C 0.7215(11) 0.0580(9) 0.5043(5) 0.051(3) Uani 1 1 d .
H15A H 0.7796 0.0195 0.4709 0.076 Uiso 1 1 calc R
H15B H 0.6200 0.0408 0.4767 0.076 Uiso 1 1 calc R
H15C H 0.7246 0.0318 0.5490 0.076 Uiso 1 1 calc R
O10 O 0.4899(12) -0.4467(10) -0.2130(7) 0.089(3) Uani 1 1 d .
N5 N -0.0992(7) -0.1627(5) -0.3996(4) 0.0283(12) Uiso 1 1 d .
O12 O -0.2151(12) -0.2529(12) -0.4282(6) 0.099(2) Uani 1 1 d .
O14 O -0.0138(19) -0.1127(14) -0.4276(8) 0.129(5) Uani 1 1 d .
O13 O -0.0534(13) -0.1320(12) -0.3259(6) 0.099(2) Uani 1 1 d .

loop_
_atom_site_aniso_label
_atom_site_aniso_U_11
_atom_site_aniso_U_22
_atom_site_aniso_U_33
_atom_site_aniso_U_23
_atom_site_aniso_U_13
_atom_site_aniso_U_12
Eu1 0.0113(2) 0.0162(2) 0.0044(2) -0.00235(15) 0.00178(15) 0.00215(14)
O1 0.023(2) 0.037(3) 0.008(2) 0.0016(18) 0.0031(17) 0.0095(18)
N2 0.039(3) 0.024(3) 0.027(3) 0.009(2) 0.014(3) 0.009(2)
N3 0.036(3) 0.014(2) 0.021(3) 0.001(2) 0.016(2) 0.004(2)
O2 0.014(2) 0.056(3) 0.010(2) 0.002(2) 0.0027(17) 0.0056(19)
O6 0.023(2) 0.029(2) 0.017(2) -0.0101(18) 0.0055(18) 0.0030(17)
O5 0.027(2) 0.016(2) 0.020(2) -0.0064(17) -0.0026(18) 0.0001(16)
O4 0.022(2) 0.037(3) 0.029(3) 0.019(2) 0.009(2) 0.0067(18)
O3 0.019(2) 0.033(3) 0.029(3) 0.014(2) -0.0010(19) 0.0001(17)
C10 0.021(3) 0.020(3) 0.013(3) -0.002(2) 0.006(2) -0.006(2)
C30 0.026(3) 0.023(3) 0.011(3) -0.007(2) 0.004(2) 0.005(2)
O7 0.026(3) 0.032(3) 0.052(4) 0.018(3) 0.006(2) -0.0011(19)
C2 0.0202(17) 0.041(2) 0.0101(16) -0.0029(14) 0.0011(13) -0.0018(13)
O11 0.037(3) 0.044(4) 0.034(3) -0.005(3) 0.007(3) -0.004(2)
N1 0.024(3) 0.041(3) 0.014(3) 0.001(2) 0.014(2) -0.001(2)
C12 0.033(4) 0.023(3) 0.009(3) -0.003(2) 0.006(2) 0.006(2)
C8 0.0202(17) 0.041(2) 0.0101(16) -0.0029(14) 0.0011(13) -0.0018(13)
C3 0.016(3) 0.038(4) 0.005(3) 0.000(2) -0.001(2) 0.000(2)
C13 0.033(4) 0.044(4) 0.007(3) 0.002(3) 0.008(3) 0.018(3)
C11 0.017(3) 0.021(3) 0.006(3) 0.001(2) 0.002(2) 0.000(2)
O8 0.036(3) 0.028(3) 0.042(3) -0.011(2) -0.004(2) 0.015(2)
C6 0.022(3) 0.034(3) 0.008(3) 0.002(2) 0.002(2) 0.003(2)
C1 0.014(3) 0.025(3) 0.005(3) -0.002(2) -0.003(2) -0.001(2)
C5 0.022(3) 0.039(4) 0.007(3) -0.003(3) -0.001(2) -0.002(2)
C26 0.027(3) 0.021(3) 0.025(4) -0.008(3) 0.006(3) 0.000(2)
C27 0.037(4) 0.025(3) 0.018(3) -0.003(3) 0.012(3) 0.005(3)
C22 0.025(3) 0.026(3) 0.024(3) 0.011(3) 0.010(3) 0.003(2)
C4 0.023(3) 0.042(4) 0.009(3) -0.004(3) 0.004(2) -0.004(3)
C21 0.021(3) 0.032(3) 0.022(3) 0.014(3) 0.004(3) 0.005(2)
C28 0.026(4) 0.031(4) 0.027(4) -0.005(3) 0.010(3) -0.001(3)
C19 0.026(4) 0.047(4) 0.035(4) 0.028(4) 0.011(3) 0.012(3)
C20 0.028(3) 0.027(3) 0.028(4) 0.015(3) 0.007(3) 0.006(2)
C9 0.028(3) 0.034(4) 0.010(3) -0.001(3) 0.007(3) -0.008(3)
C16 0.0202(17) 0.041(2) 0.0101(16) -0.0029(14) 0.0011(13) -0.0018(13)
C17 0.033(4) 0.017(3) 0.021(3) 0.001(2) 0.012(3) -0.001(2)
O9 0.089(4) 0.134(7) 0.076(4) 0.029(4) 0.014(3) 0.042(4)
N4 0.047(5) 0.061(6) 0.066(6) 0.018(5) 0.026(4) 0.016(4)
C25 0.036(4) 0.018(3) 0.030(4) -0.002(3) 0.018(3) 0.002(2)
C24 0.052(5) 0.027(3) 0.019(3) 0.006(3) 0.023(3) 0.015(3)
C29 0.038(4) 0.026(4) 0.026(4) -0.006(3) 0.011(3) 0.004(3)
C18 0.025(4) 0.042(4) 0.041(4) 0.022(4) 0.014(3) 0.010(3)
C23 0.019(3) 0.035(4) 0.023(3) 0.014(3) 0.002(3) 0.009(2)
C14 0.057(6) 0.064(6) 0.026(4) 0.011(4) 0.005(4) 0.038(4)
C7 0.0202(17) 0.041(2) 0.0101(16) -0.0029(14) 0.0011(13) -0.0018(13)
C15 0.054(6) 0.039(5) 0.029(4) -0.008(3) 0.004(4) -0.032(4)
O10 0.092(7) 0.086(7) 0.117(8) 0.053(7) 0.029(6) 0.050(5)
O12 0.089(4) 0.134(7) 0.076(4) 0.029(4) 0.014(3) 0.042(4)
O14 0.182(15) 0.111(11) 0.108(10) 0.024(9) 0.060(10) 0.057(10)
O13 0.089(4) 0.134(7) 0.076(4) 0.029(4) 0.014(3) 0.042(4)

loop_
_atom_type_symbol
_atom_type_description
_atom_type_scat_dispersion_real
_atom_type_scat_dispersion_imag
_atom_type_scat_source
C C 0.0181 0.0091 'International Tables Vol C Tables 4.2.6.8 and 6.1.1.4'
H H 0.0000 0.0000 'International Tables Vol C Tables 4.2.6.8 and 6.1.1.4'
Cl Cl 0.3639 0.7018 'International Tables Vol C Tables 4.2.6.8 and 6.1.1.4'
Eu Eu -8.9294 11.1857 'International Tables Vol C Tables 4.2.6.8 and 6.1.1.4'
N N 0.0311 0.0180 'International Tables Vol C Tables 4.2.6.8 and 6.1.1.4'
O O 0.0492 0.0322 'International Tables Vol C Tables 4.2.6.8 and 6.1.1.4'

loop_
_geom_angle_atom_site_label_1
_geom_angle_atom_site_label_2
_geom_angle_atom_site_label_3
_geom_angle
_geom_angle_site_symmetry_1
_geom_angle_site_symmetry_3
O1 Eu1 O5 144.03(17) . 1_444
O1 Eu1 O3 143.15(17) . 1_454
O5 Eu1 O3 72.73(16) 1_444 1_454
O1 Eu1 O2 99.90(16) . 2_655
O5 Eu1 O2 82.43(17) 1_444 2_655
O3 Eu1 O2 78.62(18) 1_454 2_655
O1 Eu1 O4 79.63(16) . 2_656
O5 Eu1 O4 78.81(18) 1_444 2_656
O3 Eu1 O4 122.12(16) 1_454 2_656
O2 Eu1 O4 145.29(19) 2_655 2_656
O1 Eu1 O6 80.01(16) . 2_666
O5 Eu1 O6 120.01(16) 1_444 2_666
O3 Eu1 O6 79.27(18) 1_454 2_666
O2 Eu1 O6 141.42(19) 2_655 2_666
O4 Eu1 O6 73.11(18) 2_656 2_666
O1 Eu1 O8 72.67(18) . .
O5 Eu1 O8 73.83(17) 1_444 .
O3 Eu1 O8 138.39(19) 1_454 .
O2 Eu1 O8 73.1(2) 2_655 .
O4 Eu1 O8 73.8(2) 2_656 .
O6 Eu1 O8 140.1(2) 2_666 .
O1 Eu1 O7 72.12(18) . .
O5 Eu1 O7 140.28(18) 1_444 .
O3 Eu1 O7 72.41(17) 1_454 .
O2 Eu1 O7 72.6(2) 2_655 .
O4 Eu1 O7 137.13(19) 2_656 .
O6 Eu1 O7 70.77(19) 2_666 .
O8 Eu1 O7 124.6(2) . .
O1 Eu1 C30 97.89(17) . 2_666
O5 Eu1 C30 98.46(17) 1_444 2_666
O3 Eu1 C30 71.00(18) 1_454 2_666
O2 Eu1 C30 147.68(19) 2_655 2_666
O4 Eu1 C30 64.72(18) 2_656 2_666
O6 Eu1 C30 21.56(17) 2_666 2_666
O8 Eu1 C30 138.5(2) . 2_666
O7 Eu1 C30 87.68(19) . 2_666
O1 Eu1 Eu1 140.33(11) . 2
O5 Eu1 Eu1 44.33(12) 1_444 2
O3 Eu1 Eu1 60.72(11) 1_454 2
O2 Eu1 Eu1 118.62(11) 2_655 2
O4 Eu1 Eu1 63.59(11) 2_656 2
O6 Eu1 Eu1 75.69(11) 2_666 2
O8 Eu1 Eu1 108.18(14) . 2
O7 Eu1 Eu1 126.16(13) . 2
C30 Eu1 Eu1 54.16(12) 2_666 2
C1 O1 Eu1 177.8(5) . .
C18 N2 C22 123.2(6) . .
C18 N2 C17 118.0(6) . .
C22 N2 C17 118.5(6) . .
C25 N3 C29 119.9(6) . .
C25 N3 C24 119.6(6) . .
C29 N3 C24 120.4(6) . .
C1 O2 Eu1 131.8(4) . 2_655
C30 O6 Eu1 112.7(4) . 2_666
C30 O5 Eu1 176.2(5) . 1_666
C23 O4 Eu1 136.8(4) . 2_656
C23 O3 Eu1 136.1(4) . 1_656
C11 C10 C9 122.3(6) . .
C11 C10 C17 119.3(6) . .
C9 C10 C17 118.4(6) . .
O6 C30 O5 126.2(6) . .
O6 C30 C27 116.8(6) . .
O5 C30 C27 117.0(6) . .
O6 C30 Eu1 45.7(3) . 2_666
O5 C30 Eu1 80.7(4) . 2_666
C27 C30 Eu1 161.3(5) . 2_666
C6 C2 C3 118.8(6) . .
C6 C2 C1 120.4(6) . .
C3 C2 C1 120.8(6) . .
C5 N1 C4 121.8(6) . .
C5 N1 C7 121.4(6) . .
C4 N1 C7 116.0(6) . .
C13 C12 C11 119.8(6) . .
C13 C12 C24 122.2(6) . .
C11 C12 C24 118.0(6) . .
C13 C8 C9 120.5(6) . .
C13 C8 C7 120.4(7) . .
C9 C8 C7 119.0(7) . .
C4 C3 C2 119.1(6) . .
C12 C13 C8 120.1(6) . .
C12 C13 C14 121.1(7) . .
C8 C13 C14 118.8(7) . .
C10 C11 C12 119.1(6) . .
C10 C11 C16 122.0(6) . .
C12 C11 C16 118.8(6) . .
C2 C6 C5 119.2(6) . .
O2 C1 O1 126.3(6) . .
O2 C1 C2 116.1(5) . .
O1 C1 C2 117.5(6) . .
N1 C5 C6 120.4(6) . .
C27 C26 C25 117.2(7) . .
C28 C27 C26 120.7(6) . .
C28 C27 C30 120.4(6) . .
C26 C27 C30 118.7(6) . .
N2 C22 C21 120.4(6) . .
N1 C4 C3 120.3(6) . .
C22 C21 C20 117.8(6) . .
C29 C28 C27 119.2(7) . .
C20 C19 C18 120.5(7) . .
C19 C20 C21 118.9(6) . .
C19 C20 C23 121.2(6) . .
C21 C20 C23 120.0(6) . .
C10 C9 C8 118.0(6) . .
C10 C9 C15 121.1(8) . .
C8 C9 C15 120.9(7) . .
C10 C17 N2 113.4(5) . .
O11 N4 O9 124.5(10) . .
O11 N4 O10 116.1(10) . .
O9 N4 O10 119.4(11) . .
N3 C25 C26 121.5(6) . .
N3 C24 C12 113.5(5) . .
N3 C29 C28 121.4(7) . .
N2 C18 C19 119.2(7) . .
O4 C23 O3 126.7(6) . .
O4 C23 C20 117.3(6) . .
O3 C23 C20 115.9(6) . .
C8 C7 N1 112.0(5) . .
O14 N5 O13 110.3(11) . .
O14 N5 O12 133.9(11) . .
O13 N5 O12 114.9(9) . .

loop_
_geom_bond_atom_site_label_1
_geom_bond_atom_site_label_2
_geom_bond_distance
_geom_bond_site_symmetry_2
Eu1 O1 2.327(5) .
Eu1 O5 2.354(4) 1_444
Eu1 O3 2.366(5) 1_454
Eu1 O2 2.411(5) 2_655
Eu1 O4 2.420(4) 2_656
Eu1 O6 2.422(4) 2_666
Eu1 O8 2.438(5) .
Eu1 O7 2.502(5) .
Eu1 C30 3.122(6) 2_666
Eu1 Eu1 4.3942(5) 2
O1 C1 1.245(8) .
N2 C18 1.312(10) .
N2 C22 1.328(9) .
N2 C17 1.522(9) .
N3 C25 1.330(10) .
N3 C29 1.351(10) .
N3 C24 1.485(8) .
O2 C1 1.241(8) .
O2 Eu1 2.411(5) 2_655
O6 C30 1.244(8) .
O6 Eu1 2.423(4) 2_666
O5 C30 1.252(8) .
O5 Eu1 2.354(4) 1_666
O4 C23 1.254(8) .
O4 Eu1 2.420(4) 2_656
O3 C23 1.259(8) .
O3 Eu1 2.366(5) 1_656
C10 C11 1.379(8) .
C10 C9 1.398(9) .
C10 C17 1.509(9) .
C30 C27 1.529(9) .
C30 Eu1 3.122(6) 2_666
C2 C6 1.383(9) .
C2 C3 1.391(10) .
C2 C1 1.516(8) .
O11 N4 1.203(12) .
N1 C5 1.316(10) .
N1 C4 1.335(10) .
N1 C7 1.532(8) .
C12 C13 1.391(10) .
C12 C11 1.414(9) .
C12 C24 1.514(10) .
C8 C13 1.401(11) .
C8 C9 1.409(11) .
C8 C7 1.515(9) .
C3 C4 1.379(9) .
C13 C14 1.554(10) .
C11 C16 1.500(8) .
C6 C5 1.391(9) .
C26 C27 1.383(10) .
C26 C25 1.400(9) .
C27 C28 1.366(11) .
C22 C21 1.401(9) .
C21 C20 1.404(9) .
C28 C29 1.360(10) .
C19 C20 1.370(10) .
C19 C18 1.392(11) .
C20 C23 1.508(9) .
C9 C15 1.502(11) .
O9 N4 1.244(15) .
N4 O10 1.268(13) .
N5 O14 1.208(16) .
N5 O13 1.306(13) .
N5 O12 1.355(14) .

loop_
_platon_squeeze_void_nr
_platon_squeeze_void_average_x
_platon_squeeze_void_average_y
_platon_squeeze_void_average_z
_platon_squeeze_void_volume
_platon_squeeze_void_count_electrons
1 0.005 0.500 0.000 604.9 206.9
